data_7223610
loop_
_publ_author_name
'Nemec, Ivan'
'Herchel, Radovan'
'Travnicek, Zdenek'
'Silha, Tomas'

_publ_section_title
;
 Field-induced slow relaxation of magnetization in dinuclear and
 trinuclear CoIII&#x2022;&#x2022;&#x2022;MnIII complexes
;
_journal_name_full 'RSC Adv.'
_journal_paper_doi 10.1039/C5RA23922B
_journal_year 2015
_chemical_formula_sum 'C64 H72 Co2 I Mn N10 O10'
_chemical_formula_weight 1441.01
_space_group_crystal_system monoclinic
_space_group_IT_number 14
_space_group_name_Hall '-P 2ybc'
_space_group_name_H-M_alt 'P 1 21/c 1'
_symmetry_space_group_name_Hall '-P 2ybc'
_symmetry_space_group_name_H-M 'P 1 21/c 1'
_atom_sites_solution_hydrogens geom
_audit_creation_method SHELXL-2014/7
_audit_update_record
;
2015-11-02 deposited with the CCDC.
2015-12-21 downloaded from the CCDC.
;
_cell_angle_alpha 90
_cell_angle_beta 93.97(3)
_cell_angle_gamma 90
_cell_formula_units_Z 4
_cell_length_a 12.0234(5)
_cell_length_b 18.2991(9)
_cell_length_c 27.7995(9)
_cell_measurement_temperature 150(2)
_cell_volume 6101.7(5)
_computing_structure_refinement 'SHELXL-2014/7 (Sheldrick, 2014)'
_diffrn_ambient_temperature 150(2)
_diffrn_measured_fraction_theta_full 0.990
_diffrn_measured_fraction_theta_max 0.990
_diffrn_measurement_device_type 'Xcalibur, Sapphire2, large Be window'
_diffrn_radiation_type MoK\a
_diffrn_radiation_wavelength 0.71073
_diffrn_reflns_av_R_equivalents 0.0623
_diffrn_reflns_av_unetI/netI 0.1125
_diffrn_reflns_laue_measured_fraction_full 0.990
_diffrn_reflns_laue_measured_fraction_max 0.990
_diffrn_reflns_limit_h_max 14
_diffrn_reflns_limit_h_min -14
_diffrn_reflns_limit_k_max 21
_diffrn_reflns_limit_k_min -20
_diffrn_reflns_limit_l_max 25
_diffrn_reflns_limit_l_min -33
_diffrn_reflns_number 44514
_diffrn_reflns_point_group_measured_fraction_full 0.990
_diffrn_reflns_point_group_measured_fraction_max 0.990
_diffrn_reflns_theta_full 25.000
_diffrn_reflns_theta_max 25.000
_diffrn_reflns_theta_min 2.909
_exptl_absorpt_coefficient_mu 1.316
_exptl_absorpt_correction_T_max 0.902
_exptl_absorpt_correction_T_min 0.761
_exptl_absorpt_correction_type multi-scan
_exptl_absorpt_process_details
;
face-indexed (CrysAlis RED; Oxford Diffraction, 2006)
;
_exptl_crystal_colour brown
_exptl_crystal_density_diffrn 1.569
_exptl_crystal_description block
_exptl_crystal_F_000 2952
_exptl_crystal_size_max 0.220
_exptl_crystal_size_mid 0.200
_exptl_crystal_size_min 0.080
_refine_diff_density_max 1.119
_refine_diff_density_min -0.672
_refine_diff_density_rms 0.084
_refine_ls_extinction_method none
_refine_ls_goodness_of_fit_ref 0.868
_refine_ls_hydrogen_treatment constr
_refine_ls_matrix_type full
_refine_ls_number_parameters 804
_refine_ls_number_reflns 10625
_refine_ls_number_restraints 2
_refine_ls_restrained_S_all 0.870
_refine_ls_R_factor_all 0.0939
_refine_ls_R_factor_gt 0.0441
_refine_ls_shift/su_max 0.002
_refine_ls_shift/su_mean 0.000
_refine_ls_structure_factor_coef Fsqd
_refine_ls_weighting_details 'w=1/[\s^2^(Fo^2^)+(0.0417P)^2^] where P=(Fo^2^+2Fc^2^)/3'
_refine_ls_weighting_scheme calc
_refine_ls_wR_factor_gt 0.0809
_refine_ls_wR_factor_ref 0.0872
_reflns_Friedel_coverage 0.000
_reflns_number_gt 6096
_reflns_number_total 10625
_reflns_threshold_expression 'I > 2\s(I)'
_cod_data_source_file c5ra23922b2.cif
_cod_data_source_block 3
_cod_database_code 7223610
_shelx_shelxl_version_number 2014/7
_shelx_space_group_comment
;
The symmetry employed for this shelxl refinement is uniquely defined
by the following loop, which should always be used as a source of
symmetry information in preference to the above space-group names.
They are only intended as comments.
;
_exptl_absorpt_special_details
;
CrysAlis RED, Oxford Diffraction Ltd.,
Version 1.171.33.52 (release 06-11-2009 CrysAlis171 .NET)
(compiled Nov  6 2009,16:24:50)
Empirical absorption correction using spherical harmonics,
 implemented in SCALE3 ABSPACK scaling algorithm.
;

loop_
_space_group_symop_operation_xyz
'x, y, z'
'-x, y+1/2, -z+1/2'
'-x, -y, -z'
'x, -y-1/2, z-1/2'

loop_
_atom_site_label
_atom_site_type_symbol
_atom_site_fract_x
_atom_site_fract_y
_atom_site_fract_z
_atom_site_U_iso_or_equiv
_atom_site_adp_type
_atom_site_occupancy
_atom_site_site_symmetry_order
_atom_site_calc_flag
_atom_site_refinement_flags_posn
_atom_site_refinement_flags_adp
_atom_site_refinement_flags_occupancy
_atom_site_disorder_assembly
_atom_site_disorder_group
C1 C 0.2767(4) 0.4248(2) 0.78127(12) 0.0219(10) Uani 1 1 d . . . . .
C2 C 0.2329(4) 0.4954(3) 0.77832(13) 0.0307(11) Uani 1 1 d . . . . .
H2 H 0.2771 0.5339 0.7669 0.037 Uiso 1 1 calc R U . . .
C3 C 0.1275(4) 0.5106(3) 0.79145(15) 0.0384(13) Uani 1 1 d . . . . .
H3 H 0.1000 0.5592 0.7890 0.046 Uiso 1 1 calc R U . . .
C4 C 0.0610(4) 0.4562(3) 0.80813(15) 0.0391(13) Uani 1 1 d . . . . .
H4 H -0.0119 0.4670 0.8172 0.047 Uiso 1 1 calc R U . . .
C5 C 0.1010(4) 0.3869(3) 0.81140(14) 0.0378(12) Uani 1 1 d . . . . .
H5 H 0.0557 0.3496 0.8235 0.045 Uiso 1 1 calc R U . . .
C6 C 0.2083(4) 0.3689(2) 0.79732(13) 0.0252(11) Uani 1 1 d . . . . .
C7 C 0.2435(4) 0.2946(3) 0.80339(13) 0.0295(11) Uani 1 1 d . . . . .
H7 H 0.1928 0.2614 0.8163 0.035 Uiso 1 1 calc R U . . .
C8 C 0.3715(4) 0.1941(2) 0.80301(15) 0.0317(11) Uani 1 1 d . . . . .
H8A H 0.3046 0.1625 0.8034 0.038 Uiso 1 1 calc R U . . .
H8B H 0.4130 0.1909 0.8350 0.038 Uiso 1 1 calc R U . . .
C9 C 0.4447(4) 0.1692(2) 0.76389(15) 0.0342(12) Uani 1 1 d . . . . .
H9A H 0.4853 0.1240 0.7739 0.041 Uiso 1 1 calc R U . . .
H9B H 0.3990 0.1593 0.7336 0.041 Uiso 1 1 calc R U . . .
C10 C 0.6271(4) 0.2178(2) 0.75400(12) 0.0298(12) Uani 1 1 d . . . . .
H10 H 0.6527 0.1688 0.7572 0.036 Uiso 1 1 calc R U . . .
C11 C 0.7094(4) 0.2731(3) 0.74623(13) 0.0274(11) Uani 1 1 d . . . . .
C12 C 0.8221(5) 0.2530(3) 0.74953(14) 0.0423(14) Uani 1 1 d . . . . .
H12 H 0.8420 0.2040 0.7574 0.051 Uiso 1 1 calc R U . . .
C13 C 0.9035(4) 0.3022(4) 0.74165(16) 0.0461(14) Uani 1 1 d . . . . .
H13 H 0.9798 0.2883 0.7447 0.055 Uiso 1 1 calc R U . . .
C14 C 0.8729(4) 0.3734(3) 0.72897(15) 0.0457(15) Uani 1 1 d . . . . .
H14 H 0.9293 0.4081 0.7233 0.055 Uiso 1 1 calc R U . . .
C15 C 0.7635(4) 0.3944(3) 0.72444(13) 0.0328(12) Uani 1 1 d . . . . .
H15 H 0.7450 0.4428 0.7144 0.039 Uiso 1 1 calc R U . . .
C16 C 0.6787(4) 0.3458(3) 0.73434(13) 0.0276(11) Uani 1 1 d . . . . .
C17 C 0.3060(3) 0.2897(2) 0.65390(14) 0.0207(10) Uani 1 1 d . . . . .
C18 C 0.6048(3) 0.3120(2) 0.87107(14) 0.0179(10) Uani 1 1 d . . . . .
C19 C 0.3312(3) 0.1279(2) 0.62763(13) 0.0196(10) Uani 1 1 d . . . . .
C20 C 0.4322(4) 0.0875(2) 0.63264(13) 0.0216(10) Uani 1 1 d . . . . .
C21 C 0.4492(4) 0.0342(2) 0.66709(14) 0.0258(11) Uani 1 1 d . . . . .
H21 H 0.5186 0.0093 0.6702 0.031 Uiso 1 1 calc R U . . .
C22 C 0.3664(4) 0.0161(2) 0.69755(13) 0.0263(11) Uani 1 1 d . . . . .
H22 H 0.3783 -0.0218 0.7207 0.032 Uiso 1 1 calc R U . . .
C23 C 0.2688(4) 0.0531(2) 0.69390(13) 0.0247(11) Uani 1 1 d . . . . .
H23 H 0.2124 0.0406 0.7147 0.030 Uiso 1 1 calc R U . . .
C24 C 0.2486(3) 0.1096(2) 0.65996(13) 0.0209(10) Uani 1 1 d . . . . .
C25 C 0.1460(4) 0.1488(2) 0.65949(13) 0.0228(11) Uani 1 1 d . . . . .
H25 H 0.0899 0.1299 0.6785 0.027 Uiso 1 1 calc R U . . .
C26 C 0.0152(3) 0.2440(2) 0.63549(15) 0.0273(11) Uani 1 1 d . . . . .
H26A H -0.0257 0.2278 0.6633 0.033 Uiso 1 1 calc R U . . .
H26B H -0.0307 0.2332 0.6054 0.033 Uiso 1 1 calc R U . . .
C27 C 0.0409(3) 0.3244(2) 0.63910(14) 0.0273(11) Uani 1 1 d . . . . .
H27A H -0.0285 0.3533 0.6342 0.033 Uiso 1 1 calc R U . . .
H27B H 0.0769 0.3361 0.6713 0.033 Uiso 1 1 calc R U . . .
C28 C 0.1642(4) 0.4162(2) 0.60775(14) 0.0282(11) Uani 1 1 d . . . . .
H28A H 0.2028 0.4195 0.6403 0.034 Uiso 1 1 calc R U . . .
H28B H 0.1022 0.4519 0.6062 0.034 Uiso 1 1 calc R U . . .
C29 C 0.2452(4) 0.4370(2) 0.57078(14) 0.0291(11) Uani 1 1 d . . . . .
H29A H 0.2715 0.4874 0.5775 0.035 Uiso 1 1 calc R U . . .
H29B H 0.2049 0.4369 0.5385 0.035 Uiso 1 1 calc R U . . .
C30 C 0.3465(3) 0.3869(2) 0.56948(14) 0.0260(10) Uani 1 1 d . . . . .
H30A H 0.3981 0.4060 0.5462 0.031 Uiso 1 1 calc R U . . .
H30B H 0.3869 0.3850 0.6017 0.031 Uiso 1 1 calc R U . . .
C31 C 0.3270(3) 0.2917(2) 0.51230(14) 0.0252(11) Uani 1 1 d . . . . .
H31 H 0.3785 0.3190 0.4951 0.030 Uiso 1 1 calc R U . . .
C32 C 0.2759(4) 0.2297(2) 0.48845(13) 0.0223(10) Uani 1 1 d . . . . .
C33 C 0.3174(4) 0.2043(2) 0.44543(14) 0.0295(11) Uani 1 1 d . . . . .
H33 H 0.3818 0.2263 0.4337 0.035 Uiso 1 1 calc R U . . .
C34 C 0.2661(4) 0.1483(3) 0.42039(15) 0.0356(12) Uani 1 1 d . . . . .
H34 H 0.2953 0.1309 0.3916 0.043 Uiso 1 1 calc R U . . .
C35 C 0.1715(4) 0.1168(2) 0.43682(14) 0.0308(11) Uani 1 1 d . . . . .
H35 H 0.1371 0.0770 0.4196 0.037 Uiso 1 1 calc R U . . .
C36 C 0.1262(4) 0.1424(2) 0.47804(14) 0.0254(11) Uani 1 1 d . . . . .
C37 C 0.1772(3) 0.1999(2) 0.50505(13) 0.0229(10) Uani 1 1 d . . . . .
C38 C 0.6069(3) 0.1422(2) 0.89718(13) 0.0196(10) Uani 1 1 d . . . . .
C39 C 0.5184(4) 0.0892(2) 0.89200(16) 0.0322(11) Uani 1 1 d . . . . .
C40 C 0.5226(4) 0.0324(2) 0.85996(17) 0.0404(13) Uani 1 1 d . . . . .
H40 H 0.4620 -0.0009 0.8567 0.049 Uiso 1 1 calc R U . . .
C41 C 0.6123(5) 0.0225(3) 0.83246(15) 0.0361(12) Uani 1 1 d . . . . .
H41 H 0.6131 -0.0171 0.8104 0.043 Uiso 1 1 calc R U . . .
C42 C 0.6989(4) 0.0693(2) 0.83716(14) 0.0295(11) Uani 1 1 d . . . . .
H42 H 0.7618 0.0616 0.8189 0.035 Uiso 1 1 calc R U . . .
C43 C 0.6974(4) 0.1299(2) 0.86891(13) 0.0219(10) Uani 1 1 d . . . . .
C44 C 0.7920(3) 0.1770(2) 0.87092(13) 0.0209(10) Uani 1 1 d . . . . .
H44 H 0.8551 0.1615 0.8549 0.025 Uiso 1 1 calc R U . . .
C45 C 0.9009(3) 0.2818(2) 0.89479(14) 0.0272(11) Uani 1 1 d . . . . .
H45A H 0.9462 0.2694 0.8675 0.033 Uiso 1 1 calc R U . . .
H45B H 0.9460 0.2726 0.9253 0.033 Uiso 1 1 calc R U . . .
C46 C 0.8638(3) 0.3605(2) 0.89178(14) 0.0271(11) Uani 1 1 d . . . . .
H46A H 0.9282 0.3935 0.8983 0.033 Uiso 1 1 calc R U . . .
H46B H 0.8291 0.3714 0.8592 0.033 Uiso 1 1 calc R U . . .
C47 C 0.7267(4) 0.4420(2) 0.92292(13) 0.0271(11) Uani 1 1 d . . . . .
H47A H 0.6898 0.4452 0.8900 0.033 Uiso 1 1 calc R U . . .
H47B H 0.7843 0.4807 0.9260 0.033 Uiso 1 1 calc R U . . .
C48 C 0.6409(4) 0.4565(2) 0.95918(13) 0.0286(11) Uani 1 1 d . . . . .
H48A H 0.6104 0.5063 0.9538 0.034 Uiso 1 1 calc R U . . .
H48B H 0.6783 0.4551 0.9920 0.034 Uiso 1 1 calc R U . . .
C49 C 0.5450(4) 0.4024(2) 0.95663(13) 0.0246(11) Uani 1 1 d . . . . .
H49A H 0.4887 0.4173 0.9791 0.030 Uiso 1 1 calc R U . . .
H49B H 0.5087 0.4013 0.9236 0.030 Uiso 1 1 calc R U . . .
C50 C 0.5681(3) 0.3042(2) 1.01156(13) 0.0216(10) Uani 1 1 d . . . . .
H50 H 0.5104 0.3271 1.0277 0.026 Uiso 1 1 calc R U . . .
C51 C 0.6248(4) 0.2442(2) 1.03576(13) 0.0212(10) Uani 1 1 d . . . . .
C52 C 0.5828(4) 0.2172(2) 1.07832(13) 0.0288(11) Uani 1 1 d . . . . .
H52 H 0.5132 0.2344 1.0880 0.035 Uiso 1 1 calc R U . . .
C53 C 0.6412(4) 0.1665(2) 1.10575(14) 0.0310(11) Uani 1 1 d . . . . .
H53 H 0.6128 0.1483 1.1345 0.037 Uiso 1 1 calc R U . . .
C54 C 0.7428(4) 0.1419(2) 1.09113(14) 0.0301(12) Uani 1 1 d . . . . .
H54 H 0.7829 0.1060 1.1100 0.036 Uiso 1 1 calc R U . . .
C55 C 0.7868(4) 0.1680(2) 1.05009(14) 0.0243(10) Uani 1 1 d . . . . .
C56 C 0.7293(3) 0.2218(2) 1.02100(13) 0.0192(10) Uani 1 1 d . . . . .
C57A C 0.6221(8) 0.0837(5) 0.6063(3) 0.0335(14) Uani 0.734(7) 1 d . . P A 1
H57A H 0.6582 0.0878 0.5754 0.040 Uiso 0.734(7) 1 calc R U P A 1
H57B H 0.6262 0.0320 0.6168 0.040 Uiso 0.734(7) 1 calc R U P A 1
C58A C 0.6820(5) 0.1313(3) 0.6437(2) 0.0335(14) Uani 0.734(7) 1 d . . P A 1
H58A H 0.6765 0.1825 0.6334 0.050 Uiso 0.734(7) 1 calc R U P A 1
H58B H 0.7606 0.1169 0.6476 0.050 Uiso 0.734(7) 1 calc R U P A 1
H58C H 0.6478 0.1256 0.6745 0.050 Uiso 0.734(7) 1 calc R U P A 1
C59 C 0.0283(4) 0.0800(2) 0.53728(13) 0.0296(11) Uani 1 1 d . . . . .
H59A H 0.0825 0.1058 0.5597 0.035 Uiso 1 1 calc R U . . .
H59B H 0.0518 0.0283 0.5352 0.035 Uiso 1 1 calc R U . . .
C60 C -0.0854(4) 0.0843(3) 0.55532(15) 0.0416(13) Uani 1 1 d . . . . .
H60A H -0.1106 0.1352 0.5546 0.062 Uiso 1 1 calc R U . . .
H60B H -0.0832 0.0660 0.5885 0.062 Uiso 1 1 calc R U . . .
H60C H -0.1370 0.0545 0.5347 0.062 Uiso 1 1 calc R U . . .
C61A C 0.3353(8) 0.0561(6) 0.9010(4) 0.0608(18) Uani 0.604(6) 1 d D . P B 1
H61A H 0.3580 0.0055 0.9098 0.073 Uiso 0.604(6) 1 calc R U P B 1
H61B H 0.3138 0.0575 0.8660 0.073 Uiso 0.604(6) 1 calc R U P B 1
C62A C 0.2401(7) 0.0787(6) 0.9287(4) 0.0608(18) Uani 0.604(6) 1 d D . P B 1
H62A H 0.2600 0.0728 0.9632 0.091 Uiso 0.604(6) 1 calc R U P B 1
H62B H 0.1751 0.0483 0.9193 0.091 Uiso 0.604(6) 1 calc R U P B 1
H62C H 0.2223 0.1301 0.9218 0.091 Uiso 0.604(6) 1 calc R U P B 1
C63 C 0.8816(4) 0.1033(3) 0.99292(16) 0.0426(13) Uani 1 1 d . . . . .
H63A H 0.8237 0.1251 0.9702 0.051 Uiso 1 1 calc R U . . .
H63B H 0.8605 0.0520 0.9991 0.051 Uiso 1 1 calc R U . . .
C64 C 0.9912(5) 0.1056(3) 0.97174(18) 0.0686(18) Uani 1 1 d . . . . .
H64A H 1.0156 0.1564 0.9693 0.103 Uiso 1 1 calc R U . . .
H64B H 0.9846 0.0835 0.9395 0.103 Uiso 1 1 calc R U . . .
H64C H 1.0460 0.0782 0.9924 0.103 Uiso 1 1 calc R U . . .
N1 N 0.3387(3) 0.26933(18) 0.79265(11) 0.0240(9) Uani 1 1 d . . . . .
N2 N 0.5230(3) 0.22872(18) 0.75696(10) 0.0219(8) Uani 1 1 d . . . . .
N3 N 0.3554(3) 0.30495(18) 0.68902(12) 0.0276(9) Uani 1 1 d . . . . .
N4 N 0.5541(3) 0.32895(18) 0.83632(11) 0.0223(8) Uani 1 1 d . . . . .
N5 N 0.1230(3) 0.20746(19) 0.63550(11) 0.0225(8) Uani 1 1 d . . . . .
N6 N 0.1173(3) 0.34146(18) 0.60090(11) 0.0223(8) Uani 1 1 d . . . . .
H6 H 0.0708 0.3420 0.5697 0.027 Uiso 1 1 calc R U . . .
N7 N 0.3091(3) 0.31380(17) 0.55508(11) 0.0182(8) Uani 1 1 d . . . . .
N8 N 0.7982(3) 0.23857(18) 0.89270(10) 0.0181(8) Uani 1 1 d . . . . .
N9 N 0.7817(3) 0.37054(17) 0.92859(10) 0.0170(8) Uani 1 1 d . . . . .
H9 H 0.8252 0.3715 0.9606 0.020 Uiso 1 1 calc R U . . .
N10 N 0.5885(3) 0.32988(18) 0.96976(11) 0.0196(8) Uani 1 1 d . . . . .
O1 O 0.3793(2) 0.41428(14) 0.76982(9) 0.0233(7) Uani 1 1 d . . . . .
O2 O 0.5743(2) 0.36919(15) 0.73065(8) 0.0248(7) Uani 1 1 d . . . . .
O3 O 0.3197(2) 0.17795(14) 0.59386(8) 0.0195(6) Uani 1 1 d . . . . .
O4 O 0.1301(2) 0.22505(14) 0.54299(8) 0.0204(7) Uani 1 1 d . . . . .
O5 O 0.5989(2) 0.19555(14) 0.92798(8) 0.0196(6) Uani 1 1 d . . . . .
O6 O 0.7763(2) 0.24955(14) 0.98412(8) 0.0193(6) Uani 1 1 d . . . . .
O7 O 0.5082(2) 0.10592(16) 0.59956(10) 0.0332(8) Uani 1 1 d . . . . .
O8 O 0.0253(2) 0.11329(15) 0.49056(9) 0.0270(7) Uani 1 1 d . . . . .
O9B O 0.4403(15) 0.0978(10) 0.9328(4) 0.0280(17) Uani 0.396(6) 1 d . . P B 2
O9A O 0.4273(9) 0.1064(6) 0.9127(3) 0.0280(17) Uani 0.604(6) 1 d D . P B 1
O10 O 0.8894(2) 0.14364(15) 1.03729(9) 0.0278(7) Uani 1 1 d . . . . .
Mn1 Mn 0.45435(5) 0.32620(3) 0.76073(2) 0.01992(16) Uani 1 1 d . . . . .
Co1 Co 0.22165(5) 0.25883(3) 0.59761(2) 0.01910(15) Uani 1 1 d . . . . .
Co2 Co 0.68755(4) 0.28216(3) 0.92819(2) 0.01579(14) Uani 1 1 d . . . . .
I1 I 0.05671(3) 0.11444(2) 0.80185(2) 0.05781(13) Uani 1 1 d . . . . .
C61B C 0.3530(11) 0.0488(8) 0.9391(5) 0.0608(18) Uani 0.396(6) 1 d D . P B 2
H61C H 0.3270 0.0539 0.9720 0.073 Uiso 0.396(6) 1 calc R U P B 2
H61D H 0.3788 -0.0020 0.9350 0.073 Uiso 0.396(6) 1 calc R U P B 2
C58B C 0.6539(15) 0.0268(10) 0.6047(6) 0.0335(14) Uani 0.266(7) 1 d . . P A 2
H58D H 0.6019 -0.0088 0.6169 0.050 Uiso 0.266(7) 1 calc R U P A 2
H58E H 0.7302 0.0144 0.6166 0.050 Uiso 0.266(7) 1 calc R U P A 2
H58F H 0.6483 0.0258 0.5693 0.050 Uiso 0.266(7) 1 calc R U P A 2
C57B C 0.627(3) 0.0970(14) 0.6207(8) 0.0335(14) Uani 0.266(7) 1 d . . P A 2
H57C H 0.6771 0.1345 0.6081 0.040 Uiso 0.266(7) 1 calc R U P A 2
H57D H 0.6316 0.0996 0.6564 0.040 Uiso 0.266(7) 1 calc R U P A 2
C62B C 0.2630(13) 0.0655(9) 0.9034(5) 0.0608(18) Uani 0.396(6) 1 d D . P B 2
H62D H 0.2305 0.1130 0.9108 0.091 Uiso 0.396(6) 1 calc R U P B 2
H62E H 0.2056 0.0276 0.9040 0.091 Uiso 0.396(6) 1 calc R U P B 2
H62F H 0.2921 0.0673 0.8714 0.091 Uiso 0.396(6) 1 calc R U P B 2

loop_
_atom_site_aniso_label
_atom_site_aniso_U_11
_atom_site_aniso_U_22
_atom_site_aniso_U_33
_atom_site_aniso_U_23
_atom_site_aniso_U_13
_atom_site_aniso_U_12
C1 0.026(3) 0.025(3) 0.013(2) 0.0007(18) -0.0069(19) 0.000(2)
C2 0.041(3) 0.029(3) 0.022(2) 0.003(2) -0.001(2) -0.001(2)
C3 0.044(4) 0.030(3) 0.041(3) 0.002(2) 0.000(3) 0.016(3)
C4 0.024(3) 0.054(4) 0.040(3) 0.005(3) 0.002(2) 0.002(3)
C5 0.036(3) 0.043(4) 0.035(3) 0.015(2) 0.002(2) -0.005(3)
C6 0.027(3) 0.024(3) 0.023(2) 0.0039(19) -0.007(2) 0.001(2)
C7 0.030(3) 0.034(3) 0.023(2) 0.005(2) -0.008(2) -0.013(2)
C8 0.036(3) 0.020(3) 0.038(3) 0.010(2) -0.006(2) -0.009(2)
C9 0.044(3) 0.019(3) 0.037(3) -0.002(2) -0.016(2) 0.000(2)
C10 0.052(4) 0.025(3) 0.011(2) -0.0059(18) -0.006(2) 0.010(3)
C11 0.029(3) 0.037(4) 0.017(2) -0.010(2) 0.006(2) 0.007(2)
C12 0.049(4) 0.054(4) 0.024(3) -0.014(2) 0.003(2) 0.014(3)
C13 0.028(3) 0.072(5) 0.039(3) -0.015(3) 0.007(2) 0.004(3)
C14 0.037(4) 0.079(5) 0.023(3) -0.022(3) 0.012(2) -0.013(3)
C15 0.040(3) 0.041(3) 0.018(2) -0.011(2) 0.006(2) -0.007(3)
C16 0.037(3) 0.041(4) 0.005(2) -0.0085(19) -0.001(2) -0.001(3)
C17 0.021(3) 0.016(3) 0.025(2) 0.0057(19) -0.001(2) 0.001(2)
C18 0.017(3) 0.016(3) 0.021(2) -0.0066(18) 0.008(2) -0.0050(19)
C19 0.028(3) 0.014(3) 0.016(2) -0.0022(18) -0.0025(19) -0.006(2)
C20 0.027(3) 0.017(3) 0.020(2) 0.0017(19) -0.001(2) -0.004(2)
C21 0.028(3) 0.020(3) 0.028(2) -0.003(2) -0.009(2) 0.003(2)
C22 0.050(3) 0.013(3) 0.015(2) 0.0014(18) -0.003(2) -0.002(2)
C23 0.045(3) 0.011(3) 0.019(2) 0.0003(18) 0.002(2) -0.008(2)
C24 0.030(3) 0.017(3) 0.016(2) -0.0033(18) -0.0006(19) -0.006(2)
C25 0.026(3) 0.027(3) 0.015(2) -0.003(2) 0.0033(19) -0.007(2)
C26 0.018(3) 0.035(3) 0.029(2) -0.003(2) 0.0011(19) -0.003(2)
C27 0.019(3) 0.034(3) 0.028(2) -0.005(2) -0.002(2) 0.005(2)
C28 0.032(3) 0.021(3) 0.030(2) -0.0012(19) -0.005(2) 0.005(2)
C29 0.044(3) 0.017(3) 0.024(2) 0.0019(19) -0.011(2) -0.004(2)
C30 0.032(3) 0.019(3) 0.026(2) 0.0042(19) -0.004(2) -0.004(2)
C31 0.017(3) 0.035(3) 0.023(2) 0.010(2) -0.0023(19) -0.002(2)
C32 0.026(3) 0.025(3) 0.015(2) 0.0052(18) -0.0068(19) -0.001(2)
C33 0.024(3) 0.042(3) 0.022(2) 0.004(2) -0.001(2) 0.005(2)
C34 0.037(3) 0.047(4) 0.022(2) -0.008(2) -0.005(2) 0.009(3)
C35 0.033(3) 0.036(3) 0.022(2) -0.004(2) -0.007(2) 0.004(2)
C36 0.022(3) 0.029(3) 0.023(2) 0.001(2) -0.008(2) 0.002(2)
C37 0.022(3) 0.028(3) 0.017(2) 0.0025(19) -0.010(2) 0.004(2)
C38 0.020(3) 0.014(3) 0.023(2) 0.0018(19) -0.004(2) 0.0050(19)
C39 0.021(3) 0.019(3) 0.057(3) 0.001(2) -0.003(2) -0.001(2)
C40 0.043(4) 0.012(3) 0.062(3) -0.001(2) -0.027(3) -0.005(2)
C41 0.058(4) 0.020(3) 0.028(3) -0.009(2) -0.014(3) 0.011(3)
C42 0.042(3) 0.023(3) 0.022(2) 0.000(2) -0.003(2) 0.013(2)
C43 0.028(3) 0.021(3) 0.016(2) -0.0005(19) -0.0051(19) 0.006(2)
C44 0.020(3) 0.031(3) 0.012(2) 0.000(2) 0.0022(18) 0.009(2)
C45 0.018(3) 0.038(3) 0.026(2) -0.004(2) 0.0064(19) -0.004(2)
C46 0.022(3) 0.035(3) 0.024(2) -0.0004(19) 0.000(2) -0.013(2)
C47 0.037(3) 0.021(3) 0.022(2) 0.0010(19) -0.007(2) -0.010(2)
C48 0.049(3) 0.014(3) 0.020(2) -0.0024(18) -0.012(2) 0.008(2)
C49 0.033(3) 0.021(3) 0.020(2) -0.0001(18) 0.003(2) 0.014(2)
C50 0.019(3) 0.027(3) 0.019(2) -0.0063(19) 0.0030(19) 0.001(2)
C51 0.026(3) 0.022(3) 0.015(2) -0.0006(18) -0.0016(19) 0.000(2)
C52 0.031(3) 0.039(3) 0.016(2) -0.002(2) 0.001(2) -0.010(2)
C53 0.032(3) 0.038(3) 0.023(2) 0.004(2) -0.001(2) -0.011(2)
C54 0.043(3) 0.025(3) 0.019(2) 0.0092(19) -0.013(2) -0.008(2)
C55 0.022(3) 0.023(3) 0.026(2) -0.003(2) -0.011(2) -0.002(2)
C56 0.026(3) 0.016(3) 0.014(2) -0.0014(18) -0.0086(19) 0.000(2)
C57A 0.031(3) 0.034(4) 0.035(3) 0.006(2) -0.005(2) 0.006(2)
C58A 0.031(3) 0.034(4) 0.035(3) 0.006(2) -0.005(2) 0.006(2)
C59 0.039(3) 0.023(3) 0.025(2) 0.0010(19) -0.007(2) -0.006(2)
C60 0.046(4) 0.044(4) 0.035(3) 0.004(2) 0.003(2) -0.006(3)
C61A 0.052(4) 0.073(4) 0.062(4) -0.017(4) 0.032(4) -0.013(4)
C62A 0.052(4) 0.073(4) 0.062(4) -0.017(4) 0.032(4) -0.013(4)
C63 0.051(4) 0.033(3) 0.042(3) -0.005(2) -0.012(3) 0.014(3)
C64 0.061(4) 0.096(5) 0.048(3) -0.032(3) -0.004(3) 0.032(4)
N1 0.027(2) 0.021(3) 0.0229(18) 0.0024(15) -0.0081(17) -0.0035(17)
N2 0.032(3) 0.018(2) 0.0142(17) -0.0022(14) -0.0088(16) 0.0006(18)
N3 0.034(2) 0.024(2) 0.023(2) 0.0035(16) -0.0106(18) -0.0042(17)
N4 0.026(2) 0.022(2) 0.0182(19) -0.0057(16) -0.0051(17) -0.0028(17)
N5 0.020(2) 0.026(2) 0.0208(18) -0.0040(17) -0.0024(15) -0.0026(17)
N6 0.023(2) 0.023(2) 0.0195(18) 0.0014(15) -0.0052(16) 0.0006(16)
N7 0.018(2) 0.016(2) 0.0201(19) 0.0048(15) -0.0059(15) 0.0000(15)
N8 0.016(2) 0.023(2) 0.0147(17) -0.0001(16) 0.0014(14) 0.0014(16)
N9 0.020(2) 0.015(2) 0.0147(17) -0.0007(14) -0.0093(15) -0.0033(16)
N10 0.022(2) 0.021(2) 0.0155(18) -0.0033(15) 0.0017(15) 0.0007(16)
O1 0.0250(19) 0.0195(18) 0.0248(15) 0.0039(12) -0.0018(13) -0.0016(13)
O2 0.029(2) 0.0252(19) 0.0198(15) -0.0005(12) 0.0005(13) -0.0022(14)
O3 0.0234(17) 0.0194(18) 0.0153(14) 0.0040(12) -0.0004(12) -0.0013(13)
O4 0.0207(17) 0.0260(18) 0.0144(14) -0.0031(12) -0.0001(12) -0.0006(13)
O5 0.0199(17) 0.0177(18) 0.0216(14) -0.0014(12) 0.0043(12) -0.0015(12)
O6 0.0195(17) 0.0198(17) 0.0184(14) 0.0049(12) -0.0008(12) 0.0031(12)
O7 0.0243(19) 0.036(2) 0.0392(17) 0.0178(14) 0.0030(14) 0.0039(15)
O8 0.0281(19) 0.0299(19) 0.0211(15) 0.0023(13) -0.0109(13) -0.0022(15)
O9B 0.023(3) 0.027(3) 0.033(6) 0.012(5) -0.002(5) -0.009(2)
O9A 0.023(3) 0.027(3) 0.033(6) 0.012(5) -0.002(5) -0.009(2)
O10 0.028(2) 0.0274(19) 0.0258(16) -0.0008(13) -0.0115(14) 0.0046(14)
Mn1 0.0252(4) 0.0175(4) 0.0161(3) -0.0003(3) -0.0052(3) -0.0032(3)
Co1 0.0212(4) 0.0193(4) 0.0162(3) 0.0002(2) -0.0034(2) -0.0018(3)
Co2 0.0180(3) 0.0171(3) 0.0122(3) -0.0020(2) 0.0000(2) -0.0006(2)
I1 0.0337(2) 0.0709(3) 0.0698(2) -0.0310(2) 0.01035(18) -0.00506(19)
C61B 0.052(4) 0.073(4) 0.062(4) -0.017(4) 0.032(4) -0.013(4)
C58B 0.031(3) 0.034(4) 0.035(3) 0.006(2) -0.005(2) 0.006(2)
C57B 0.031(3) 0.034(4) 0.035(3) 0.006(2) -0.005(2) 0.006(2)
C62B 0.052(4) 0.073(4) 0.062(4) -0.017(4) 0.032(4) -0.013(4)

loop_
_atom_type_symbol
_atom_type_description
_atom_type_scat_dispersion_real
_atom_type_scat_dispersion_imag
_atom_type_scat_source
C C 0.0033 0.0016 'International Tables Vol C Tables 4.2.6.8 and 6.1.1.4'
H H 0.0000 0.0000 'International Tables Vol C Tables 4.2.6.8 and 6.1.1.4'
N N 0.0061 0.0033 'International Tables Vol C Tables 4.2.6.8 and 6.1.1.4'
O O 0.0106 0.0060 'International Tables Vol C Tables 4.2.6.8 and 6.1.1.4'
Mn Mn 0.3368 0.7283 'International Tables Vol C Tables 4.2.6.8 and 6.1.1.4'
Co Co 0.3494 0.9721 'International Tables Vol C Tables 4.2.6.8 and 6.1.1.4'
I I -0.4742 1.8119 'International Tables Vol C Tables 4.2.6.8 and 6.1.1.4'

loop_
_geom_angle_atom_site_label_1
_geom_angle_atom_site_label_2
_geom_angle_atom_site_label_3
_geom_angle
O1 C1 C2 118.7(4)
O1 C1 C6 123.5(4)
C2 C1 C6 117.8(4)
C3 C2 C1 121.6(4)
C2 C3 C4 120.8(5)
C5 C4 C3 119.1(5)
C4 C5 C6 121.8(4)
C1 C6 C5 118.9(4)
C1 C6 C7 123.7(4)
C5 C6 C7 117.3(4)
N1 C7 C6 125.1(4)
N1 C8 C9 107.7(3)
N2 C9 C8 106.4(3)
N2 C10 C11 125.9(4)
C12 C11 C16 119.9(4)
C12 C11 C10 118.5(5)
C16 C11 C10 121.6(4)
C13 C12 C11 121.3(5)
C12 C13 C14 118.7(5)
C15 C14 C13 121.4(5)
C14 C15 C16 120.9(5)
O2 C16 C15 118.8(4)
O2 C16 C11 123.6(4)
C15 C16 C11 117.6(5)
N3 C17 Co1 176.4(4)
N4 C18 Co2 178.9(4)
O3 C19 C20 118.7(3)
O3 C19 C24 124.9(4)
C20 C19 C24 116.4(4)
C21 C20 O7 124.4(4)
C21 C20 C19 121.5(4)
O7 C20 C19 114.1(3)
C20 C21 C22 121.1(4)
C23 C22 C21 119.3(4)
C22 C23 C24 121.7(4)
C23 C24 C19 120.0(4)
C23 C24 C25 118.9(4)
C19 C24 C25 121.0(4)
N5 C25 C24 125.5(4)
N5 C26 C27 105.6(3)
N6 C27 C26 107.0(3)
N6 C28 C29 113.6(3)
C28 C29 C30 114.7(3)
N7 C30 C29 109.0(3)
N7 C31 C32 125.6(4)
C33 C32 C37 120.4(4)
C33 C32 C31 119.3(4)
C37 C32 C31 119.9(4)
C34 C33 C32 120.5(4)
C33 C34 C35 120.0(4)
C34 C35 C36 120.8(4)
C35 C36 O8 118.5(4)
C35 C36 C37 120.8(4)
O8 C36 C37 120.5(4)
O4 C37 C36 119.6(4)
O4 C37 C32 123.1(4)
C36 C37 C32 117.3(4)
O5 C38 C43 125.6(4)
O5 C38 C39 118.8(4)
C43 C38 C39 115.6(4)
O9A C39 C40 122.4(6)
O9A C39 C38 115.5(6)
C40 C39 C38 121.0(4)
C40 C39 O9B 127.7(8)
C38 C39 O9B 110.1(7)
C39 C40 C41 121.7(4)
C42 C41 C40 119.4(4)
C41 C42 C43 121.0(4)
C38 C43 C42 121.2(4)
C38 C43 C44 121.9(4)
C42 C43 C44 116.9(4)
N8 C44 C43 124.9(4)
N8 C45 C46 105.5(3)
N9 C46 C45 106.8(3)
N9 C47 C48 114.0(3)
C47 C48 C49 113.9(3)
N10 C49 C48 108.8(3)
N10 C50 C51 125.9(4)
C52 C51 C56 121.5(4)
C52 C51 C50 118.4(4)
C56 C51 C50 119.4(3)
C53 C52 C51 120.5(4)
C52 C53 C54 119.1(4)
C55 C54 C53 121.8(4)
C54 C55 O10 120.2(4)
C54 C55 C56 120.8(4)
O10 C55 C56 119.0(3)
O6 C56 C51 123.9(3)
O6 C56 C55 119.7(4)
C51 C56 C55 116.4(4)
O7 C57A C58A 109.5(6)
O8 C59 C60 108.5(3)
O9A C61A C62A 108.0(8)
O10 C63 C64 108.7(4)
C7 N1 C8 121.7(4)
C7 N1 Mn1 125.0(3)
C8 N1 Mn1 113.3(3)
C10 N2 C9 122.4(4)
C10 N2 Mn1 124.2(3)
C9 N2 Mn1 113.0(3)
C17 N3 Mn1 175.6(3)
C18 N4 Mn1 162.9(3)
C25 N5 C26 122.9(3)
C25 N5 Co1 125.8(3)
C26 N5 Co1 111.3(3)
C27 N6 C28 110.5(3)
C27 N6 Co1 107.4(2)
C28 N6 Co1 118.3(3)
C31 N7 C30 118.2(3)
C31 N7 Co1 122.5(3)
C30 N7 Co1 118.9(2)
C44 N8 C45 121.1(3)
C44 N8 Co2 126.8(3)
C45 N8 Co2 112.0(3)
C47 N9 C46 110.7(3)
C47 N9 Co2 118.4(2)
C46 N9 Co2 107.7(2)
C50 N10 C49 117.9(3)
C50 N10 Co2 122.6(3)
C49 N10 Co2 119.1(2)
C1 O1 Mn1 129.1(3)
C16 O2 Mn1 125.5(3)
C19 O3 Co1 122.7(2)
C37 O4 Co1 119.5(2)
C38 O5 Co2 123.8(2)
C56 O6 Co2 120.7(2)
C20 O7 C57A 121.0(4)
C20 O7 C57B 111.4(10)
C36 O8 C59 115.0(3)
C61B O9B C39 122.1(14)
C39 O9A C61A 113.3(8)
C55 O10 C63 112.5(3)
O1 Mn1 O2 95.24(12)
O1 Mn1 N2 173.38(13)
O2 Mn1 N2 91.02(14)
O1 Mn1 N1 91.82(13)
O2 Mn1 N1 172.85(14)
N2 Mn1 N1 81.88(15)
O1 Mn1 N3 92.16(12)
O2 Mn1 N3 92.98(12)
N2 Mn1 N3 89.67(13)
N1 Mn1 N3 87.86(13)
O1 Mn1 N4 94.69(11)
O2 Mn1 N4 91.67(11)
N2 Mn1 N4 82.94(12)
N1 Mn1 N4 86.63(12)
N3 Mn1 N4 171.34(12)
N5 Co1 C17 90.49(15)
N5 Co1 O3 93.37(13)
C17 Co1 O3 88.79(14)
N5 Co1 O4 86.15(12)
C17 Co1 O4 176.62(14)
O3 Co1 O4 91.71(11)
N5 Co1 N7 174.31(14)
C17 Co1 N7 93.90(15)
O3 Co1 N7 90.35(12)
O4 Co1 N7 89.44(12)
N5 Co1 N6 85.96(14)
C17 Co1 N6 92.23(15)
O3 Co1 N6 178.79(13)
O4 Co1 N6 87.24(12)
N7 Co1 N6 90.24(13)
N8 Co2 C18 91.83(14)
N8 Co2 O5 93.51(13)
C18 Co2 O5 88.65(14)
N8 Co2 O6 85.39(12)
C18 Co2 O6 177.21(13)
O5 Co2 O6 91.33(11)
N8 Co2 N10 173.35(14)
C18 Co2 N10 93.53(15)
O5 Co2 N10 90.56(12)
O6 Co2 N10 89.26(12)
N8 Co2 N9 85.66(14)
C18 Co2 N9 92.06(15)
O5 Co2 N9 178.93(13)
O6 Co2 N9 87.93(12)
N10 Co2 N9 90.20(13)
O9B C61B C62B 108.0(12)
C58B C57B O7 101.8(19)

loop_
_geom_bond_atom_site_label_1
_geom_bond_atom_site_label_2
_geom_bond_distance
C1 O1 1.309(5)
C1 C2 1.396(6)
C1 C6 1.405(6)
C2 C3 1.371(6)
C3 C4 1.378(6)
C4 C5 1.356(6)
C5 C6 1.413(6)
C6 C7 1.429(6)
C7 N1 1.289(5)
C8 N1 1.456(5)
C8 C9 1.516(6)
C9 N2 1.461(5)
C10 N2 1.276(5)
C10 C11 1.441(6)
C11 C12 1.400(6)
C11 C16 1.415(6)
C12 C13 1.359(7)
C13 C14 1.392(7)
C14 C15 1.368(6)
C15 C16 1.395(6)
C16 O2 1.323(5)
C17 N3 1.142(5)
C17 Co1 1.891(4)
C18 N4 1.149(5)
C18 Co2 1.895(4)
C19 O3 1.312(4)
C19 C20 1.421(6)
C19 C24 1.424(5)
C20 C21 1.372(5)
C20 O7 1.382(5)
C21 C22 1.391(6)
C22 C23 1.352(6)
C23 C24 1.409(5)
C24 C25 1.427(6)
C25 N5 1.284(5)
C26 N5 1.459(5)
C26 C27 1.504(6)
C27 N6 1.485(5)
C28 N6 1.487(5)
C28 C29 1.512(6)
C29 C30 1.527(6)
C30 N7 1.458(5)
C31 N7 1.288(5)
C31 C32 1.432(6)
C32 C33 1.407(5)
C32 C37 1.411(6)
C33 C34 1.362(6)
C34 C35 1.380(6)
C35 C36 1.384(5)
C36 O8 1.391(5)
C36 C37 1.408(6)
C37 O4 1.315(4)
C38 O5 1.307(4)
C38 C43 1.404(5)
C38 C39 1.439(6)
C39 O9A 1.311(12)
C39 C40 1.372(6)
C39 O9B 1.530(18)
C40 C41 1.376(6)
C41 C42 1.348(6)
C42 C43 1.418(6)
C43 C44 1.425(6)
C44 N8 1.278(5)
C45 N8 1.464(5)
C45 C46 1.508(6)
C46 N9 1.481(5)
C47 N9 1.469(5)
C47 C48 1.515(5)
C48 C49 1.518(6)
C49 N10 1.463(5)
C50 N10 1.293(4)
C50 C51 1.435(6)
C51 C52 1.408(5)
C51 C56 1.409(6)
C52 C53 1.364(6)
C53 C54 1.389(6)
C54 C55 1.377(5)
C55 O10 1.381(5)
C55 C56 1.422(6)
C56 O6 1.308(4)
C57A O7 1.429(10)
C57A C58A 1.501(10)
C59 O8 1.433(4)
C59 C60 1.490(6)
C61A O9A 1.458(13)
C61A C62A 1.481(10)
C63 O10 1.435(5)
C63 C64 1.480(7)
N1 Mn1 1.993(3)
N2 Mn1 1.972(3)
N3 Mn1 2.283(4)
N4 Mn1 2.347(3)
N5 Co1 1.891(3)
N6 Co1 1.971(3)
N7 Co1 1.920(3)
N8 Co2 1.887(3)
N9 Co2 1.974(3)
N10 Co2 1.926(3)
O1 Mn1 1.873(3)
O2 Mn1 1.888(3)
O3 Co1 1.899(3)
O4 Co1 1.915(3)
O5 Co2 1.910(3)
O6 Co2 1.919(3)
O7 C57B 1.52(3)
O9B C61B 1.40(2)
C61B C62B 1.449(14)
C58B C57B 1.40(3)
